data_7715170
loop_
_publ_author_name
'Wang, Jin-Jin'
'Li, Yu'
'Zheng, Teng-Fei'
'Peng, Yan'
'Chen, Jing-Lin'
'Liu, Sui-Jun'
'Wen, He-Rui'

_publ_section_title
;
 Reversible single-crystal-to-single-crystal transition in Gd(III)
 metal-organic frameworks induced by heat and solvents with a significant
 magnetocaloric effect.
;
_journal_issue 12
_journal_name_full 'Dalton transactions (Cambridge, England : 2003)'
_journal_page_first 5601
_journal_page_last 5607
_journal_paper_doi 10.1039/d3dt03867j
_journal_volume 53
_journal_year 2024
_chemical_formula_moiety 'C78 H52 Gd4 N10 O28 S3'
_chemical_formula_sum 'C78 H52 Gd4 N10 O28 S3'
_chemical_formula_weight 2302.47
_space_group_crystal_system triclinic
_space_group_IT_number 2
_space_group_name_Hall '-P 1'
_space_group_name_H-M_alt 'P -1'
_atom_sites_solution_hydrogens geom
_audit_creation_date 2024-02-05
_audit_creation_method
;
Olex2 1.5
(compiled 2023.08.24 svn.re1ec1418 for OlexSys, GUI svn.r6817)
;
_audit_update_record
;
2024-02-07 deposited with the CCDC.	2024-02-16 downloaded from the CCDC.
;
_cell_angle_alpha 73.676(2)
_cell_angle_beta 71.786(2)
_cell_angle_gamma 86.984(2)
_cell_formula_units_Z 1
_cell_length_a 10.9670(6)
_cell_length_b 11.1536(7)
_cell_length_c 15.9824(10)
_cell_measurement_reflns_used 6921
_cell_measurement_temperature 273(2)
_cell_measurement_theta_max 27.42
_cell_measurement_theta_min 2.83
_cell_volume 1780.84(19)
_computing_cell_refinement 'SAINT V8.38A (Bruker, 2018)'
_computing_data_reduction 'SAINT V8.38A (Bruker, 2018)'
_computing_molecular_graphics 'Olex2 1.5 (Dolomanov et al., 2009)'
_computing_publication_material 'Olex2 1.5 (Dolomanov et al., 2009)'
_computing_structure_refinement 'SHELXL 2019/2 (Sheldrick, 2015)'
_computing_structure_solution 'olex2.solve 1.3 (Bourhis et al., 2015)'
_diffrn_ambient_temperature 273.15
_diffrn_measured_fraction_theta_full 0.996
_diffrn_measured_fraction_theta_max 0.996
_diffrn_measurement_device_type 'Bruker APEX-II CCD'
_diffrn_measurement_method '\f and \w scans'
_diffrn_radiation_type MoK\a
_diffrn_radiation_wavelength 0.71073
_diffrn_reflns_av_R_equivalents 0.0514
_diffrn_reflns_av_unetI/netI 0.0565
_diffrn_reflns_Laue_measured_fraction_full 0.996
_diffrn_reflns_Laue_measured_fraction_max 0.996
_diffrn_reflns_limit_h_max 13
_diffrn_reflns_limit_h_min -13
_diffrn_reflns_limit_k_max 13
_diffrn_reflns_limit_k_min -13
_diffrn_reflns_limit_l_max 19
_diffrn_reflns_limit_l_min -19
_diffrn_reflns_number 22729
_diffrn_reflns_point_group_measured_fraction_full 0.996
_diffrn_reflns_point_group_measured_fraction_max 0.996
_diffrn_reflns_theta_full 25.009
_diffrn_reflns_theta_max 25.009
_diffrn_reflns_theta_min 2.984
_exptl_absorpt_coefficient_mu 3.865
_exptl_absorpt_correction_T_max 0.7312
_exptl_absorpt_correction_T_min 0.6131
_exptl_absorpt_correction_type multi-scan
_exptl_absorpt_process_details
;
SADABS-2016/2 (Bruker,2016/2) was used for absorption correction.
wR2(int) was 0.0769 before and 0.0536 after correction.
The Ratio of minimum to maximum transmission is 0.8625.
The \l/2 correction factor is Not present.
;
_exptl_crystal_colour yellow
_exptl_crystal_colour_primary yellow
_exptl_crystal_density_diffrn 2.147
_exptl_crystal_description block
_exptl_crystal_F_000 1118
_exptl_crystal_size_max 0.19
_exptl_crystal_size_mid 0.16
_exptl_crystal_size_min 0.15
_refine_diff_density_max 0.903
_refine_diff_density_min -0.723
_refine_diff_density_rms 0.132
_refine_ls_extinction_method none
_refine_ls_goodness_of_fit_ref 1.025
_refine_ls_hydrogen_treatment constr
_refine_ls_matrix_type full
_refine_ls_number_parameters 703
_refine_ls_number_reflns 6234
_refine_ls_number_restraints 438
_refine_ls_restrained_S_all 1.053
_refine_ls_R_factor_all 0.0568
_refine_ls_R_factor_gt 0.0343
_refine_ls_shift/su_max 0.004
_refine_ls_shift/su_mean 0.000
_refine_ls_structure_factor_coef Fsqd
_refine_ls_weighting_details 'w=1/[\s^2^(Fo^2^)+(0.0197P)^2^+4.5315P] where P=(Fo^2^+2Fc^2^)/3'
_refine_ls_weighting_scheme calc
_refine_ls_wR_factor_gt 0.0616
_refine_ls_wR_factor_ref 0.0691
_reflns_Friedel_coverage 0.000
_reflns_number_gt 4738
_reflns_number_total 6234
_reflns_threshold_expression 'I > 2\s(I)'
_cod_data_source_file d3dt03867j2.cif
_cod_data_source_block JXUST-40b
_cod_depositor_comments 'Adding full bibliography for 7715168--7715173.cif.'
_cod_original_cell_volume 1780.85(19)
_cod_database_code 7715170
_shelx_shelxl_version_number 2019/2
_shelx_space_group_comment
;
The symmetry employed for this shelxl refinement is uniquely defined
by the following loop, which should always be used as a source of
symmetry information in preference to the above space-group names.
They are only intended as comments.
;
_olex2_refinement_description
;
1. Restrained distances
 O2-C23
 1.2 with sigma of 0.01
 C31-C2
 1.39 with sigma of 0.01
 S1-N4 = N4-C28 = C28-C26 = C26-N1 = N1-S1
 1.39 with sigma of 0.01
 C35-C29 \\sim C52-C31
 with sigma of 0.02
 C17-C3 \\sim C13-C2
 with sigma of 0.02
 O13-C5 \\sim O13-C43
 with sigma of 0.02
 C39-N7 \\sim C21-N2
 with sigma of 0.02
 O13-N7 \\sim O13-N2
 with sigma of 0.04
 C39-C5 \\sim C21-C43
 with sigma of 0.04
 C39-C41 \\sim C21-C11
 with sigma of 0.04
 C5-C41 \\sim C43-C11
 with sigma of 0.04
 O13-C43 \\sim O13-C5
 with sigma of 0.02
 N7-C5 \\sim N2-C43
 with sigma of 0.02
 N7-C39 \\sim N2-C21
 with sigma of 0.02
 N7-C41 \\sim N2-C11
 with sigma of 0.02
 Gd2-O6 \\sim Gd2-O4
 with sigma of 0.02
 O14B-C44 \\sim O14A-C44
 with sigma of 0.02
2. Restrained planarity
 S1, N4, C28, C26, N1
 with sigma of 0.1
3. Uiso/Uaniso restraints and constraints
O16 \\sim C46: within 2A with sigma of 0.002 and sigma for terminal atoms of
0.004 within 2A
C2 \\sim C15 \\sim C31: within 2A with sigma of 0.01 and sigma for terminal
atoms of 0.02 within 2A
Gd1 \\sim Gd1A: within 2A with sigma of 0.001 and sigma for terminal atoms of
0.002 within 2A
O13 \\sim C39 \\sim N7 \\sim C5 \\sim C41 \\sim C21 \\sim N2 \\sim C43 \\sim
C11: within 2A with sigma of 0.01 and sigma for terminal atoms of 0.02 within 2A
C50 \\sim C49 \\sim C51 \\sim C17 \\sim C31 \\sim C15 \\sim C47 \\sim C53 \\sim
C52 \\sim C2 \\sim C7 \\sim C27 \\sim C13 \\sim C35 \\sim C3 \\sim C29 \\sim
C25 \\sim C33: within 2A with sigma of 0.002 and sigma for terminal atoms of
0.004 within 2A
C45: within 2A with sigma of 0.002 and sigma for terminal atoms of 0.004 within
2A
C44 \\sim O14B \\sim O14A: within 2A with sigma of 0.01 and sigma for terminal
atoms of 0.02 within 2A
Uanis(C48) \\sim Ueq, Uanis(O9) \\sim Ueq, Uanis(O17) \\sim Ueq, Uanis(O16)
\\sim Ueq, Uanis(C23) \\sim Ueq, Uanis(O15) \\sim Ueq, Uanis(O7) \\sim Ueq:
with sigma of 0.005 and sigma for terminal atoms of 0.01
Uanis(O2) \\sim Ueq: with sigma of 0.005 and sigma for terminal atoms of 0.01
Uanis(O16) \\sim Ueq, Uanis(C46) \\sim Ueq: with sigma of 0.005 and sigma for
terminal atoms of 0.01
Uanis(C5) \\sim Ueq, Uanis(O13) \\sim Ueq, Uanis(N7) \\sim Ueq, Uanis(C39)
\\sim Ueq, Uanis(C41) \\sim Ueq: with sigma of 0.05 and sigma for terminal
atoms of 0.01
Uanis(C5) \\sim Ueq, Uanis(N7) \\sim Ueq, Uanis(C39) \\sim Ueq, Uanis(C41)
\\sim Ueq: with sigma of 0.01 and sigma for terminal atoms of 0.02
Uanis(C43) \\sim Ueq, Uanis(C11) \\sim Ueq, Uanis(N2) \\sim Ueq, Uanis(C21)
\\sim Ueq: with sigma of 0.01 and sigma for terminal atoms of 0.02
Uanis(C13) \\sim Ueq, Uanis(C3) \\sim Ueq, Uanis(C49) \\sim Ueq, Uanis(C51)
\\sim Ueq, Uanis(C47) \\sim Ueq, Uanis(C25) \\sim Ueq: with sigma of 0.01 and
sigma for terminal atoms of 0.02
Uanis(C45) \\sim Ueq: with sigma of 0.005 and sigma for terminal atoms of 0.01
Uanis(C7) = Uanis(C48)
Uanis(C45) = Uanis(C49)
Uanis(C46) = Uanis(C53)
4. Rigid body (RIGU) restrains
 C2, C15, C31
 with sigma for 1-2 distances of 0.001 and sigma for 1-3 distances of 0.001
5. Others
 Sof(Gd1A)=1-FVAR(1)
 Sof(Gd1)=FVAR(1)
 Sof(C21)=Sof(H21A)=Sof(H21B)=Sof(H21C)=Sof(N2)=Sof(C43)=Sof(H43)=Sof(C11)=
 Sof(H11A)=Sof(H11B)=Sof(H11C)=1-FVAR(2)
 Sof(C39)=Sof(H39A)=Sof(H39B)=Sof(H39C)=Sof(N7)=Sof(C5)=Sof(H5)=Sof(C41)=
 Sof(H41A)=Sof(H41B)=Sof(H41C)=FVAR(2)
 Sof(O14B)=1-FVAR(3)
 Sof(O14A)=FVAR(3)
 Fixed Sof: O16(0.5) O17(0.5) O9(0.5) C46(0.5) C48(0.5) C50(0.5) C52(0.5)
 H52(0.5) C53(0.5) C27(0.5) H27(0.5) C7(0.5) C29(0.5) H29(0.5) C15(0.5)
 C31(0.5) H31(0.5) C2(0.5) H2(0.5) C33(0.5) C17(0.5) C35(0.5) S2(0.5) O7(0.5)
 O15(0.5) O2(0.5) N5(0.5) N3(0.5) C45(0.5) C23(0.5) C47(0.5) C3(0.5) H3(0.5)
 C49(0.5) C25(0.5) H25(0.5) C51(0.5) C13(0.5) H13(0.5)
6.a Aromatic/amide H refined with riding coordinates:
 C8(H8), C12(H12), C16(H16), C20(H20), C22(H22), C32(H32), C36(H36), C40(H40),
 C52(H52), C27(H27), C29(H29), C31(H31), C2(H2), C9(H9), C5(H5), C43(H43),
 C3(H3), C25(H25), C13(H13)
6.b Fitted hexagon refined as free rotating group:
 C50(C52,C53,C27,C7,C29), C15(C31,C2,C33,C17,C35), C47(C3,C49,C25,C51,C13)
6.c Idealised Me refined as rotating group:
 C37(H37A,H37B,H37C), C19(H19A,H19B,H19C), C39(H39A,H39B,H39C), C41(H41A,H41B,
 H41C), C21(H21A,H21B,H21C), C11(H11A,H11B,H11C)
;
_olex2_submission_special_instructions 'No special instructions were received'

loop_
_space_group_symop_operation_xyz
'x, y, z'
'-x, -y, -z'

loop_
_atom_site_label
_atom_site_type_symbol
_atom_site_fract_x
_atom_site_fract_y
_atom_site_fract_z
_atom_site_U_iso_or_equiv
_atom_site_adp_type
_atom_site_occupancy
_atom_site_site_symmetry_order
_atom_site_calc_flag
_atom_site_refinement_flags_posn
_atom_site_refinement_flags_adp
_atom_site_refinement_flags_occupancy
_atom_site_disorder_assembly
_atom_site_disorder_group
Gd1 Gd 0.05986(3) 0.34488(9) 0.95507(3) 0.02129(17) Uani 0.922(2) 1 d . U P A 1
Gd2 Gd -0.48251(3) 0.36727(3) 0.66784(2) 0.01793(9) Uani 1 1 d D . . . .
S1 S 0.46776(19) 0.10257(19) 0.40614(13) 0.0476(5) Uani 1 1 d D . . . .
O1 O 0.2984(4) 0.3389(4) 0.7030(3) 0.0322(11) Uani 1 1 d . . . . .
O4 O -0.2962(4) 0.3090(4) 0.7207(3) 0.0364(12) Uani 1 1 d D . . . .
O6 O -0.2614(4) 0.4043(4) 0.5758(3) 0.0365(12) Uani 1 1 d D . . . .
O8 O 0.2758(4) 0.3631(5) -0.0765(3) 0.0428(13) Uani 1 1 d . . . . .
O10 O 0.4632(4) 0.4004(4) -0.1889(3) 0.0322(11) Uani 1 1 d . . . . .
O12 O 0.8661(4) 0.4006(5) -0.0881(3) 0.0466(14) Uani 1 1 d . . . . .
O14B O 0.850(3) 0.253(3) 0.031(3) 0.025(4) Uani 0.54(13) 1 d D U P B 2
O16 O 0.474(3) 0.674(2) 0.475(2) 0.020(3) Uani 0.5 1 d . U P A -1
O17 O 0.466(4) 0.550(4) 0.616(3) 0.026(7) Uani 0.5 1 d . U P A -1
O9 O 0.092(2) 0.5222(15) 0.8910(12) 0.046(6) Uani 0.5 1 d . U P A -1
O5 O 0.0462(4) 0.3198(5) 1.1112(3) 0.0438(13) Uani 1 1 d . . . . .
O11 O -0.5148(5) 0.1648(4) 0.7104(4) 0.0450(13) Uani 1 1 d . . . . .
N1 N 0.4830(5) 0.1656(5) 0.3025(3) 0.0373(15) Uani 1 1 d D . . . .
N4 N 0.3506(5) 0.1635(5) 0.4602(3) 0.0326(13) Uani 1 1 d D . . . .
N6 N -0.6815(6) 0.0354(6) 0.7485(5) 0.0515(18) Uani 1 1 d . . . . .
C1 C 0.1788(6) 0.3236(6) 0.7313(4) 0.0254(15) Uani 1 1 d . . . . .
C4 C -0.2197(6) 0.3518(6) 0.6398(4) 0.0238(14) Uani 1 1 d . . . . .
C6 C 0.1143(5) 0.3244(6) 0.6616(4) 0.0220(14) Uani 1 1 d . . . . .
C8 C -0.0201(6) 0.3324(6) 0.6855(4) 0.0246(14) Uani 1 1 d . . . . .
H8 H -0.068976 0.332415 0.744629 0.029 Uiso 1 1 calc R U . . .
C10 C -0.0772(5) 0.3401(6) 0.6187(4) 0.0222(14) Uani 1 1 d . . . . .
C12 C -0.0035(6) 0.3372(6) 0.5297(4) 0.0261(15) Uani 1 1 d . . . . .
H12 H -0.043809 0.344483 0.485308 0.031 Uiso 1 1 calc R U . . .
C14 C 0.1278(5) 0.3235(5) 0.5074(4) 0.0211(13) Uani 1 1 d . . . . .
C16 C 0.1862(5) 0.3214(5) 0.5726(4) 0.0219(14) Uani 1 1 d . . . . .
H16 H 0.275171 0.317995 0.557314 0.026 Uiso 1 1 calc R U . . .
C18 C 0.2055(5) 0.3181(5) 0.4124(4) 0.0203(13) Uani 1 1 d . . . . .
C20 C 0.1792(6) 0.3834(5) 0.3350(4) 0.0236(14) Uani 1 1 d . . . . .
H20 H 0.106183 0.430750 0.341863 0.028 Uiso 1 1 calc R U . . .
C22 C 0.2546(5) 0.3854(5) 0.2437(4) 0.0237(14) Uani 1 1 d . . . . .
H22 H 0.228388 0.434561 0.195405 0.028 Uiso 1 1 calc R U . . .
C24 C 0.3617(5) 0.3200(5) 0.2237(4) 0.0193(13) Uani 1 1 d . . . . .
C26 C 0.3874(5) 0.2459(5) 0.3036(4) 0.0233(14) Uani 1 1 d D . . . .
C28 C 0.3113(5) 0.2443(5) 0.3943(3) 0.0211(13) Uani 1 1 d D . . . .
C30 C 0.4423(5) 0.3286(5) 0.1278(4) 0.0217(14) Uani 1 1 d . . . . .
C32 C 0.3871(6) 0.3477(5) 0.0584(4) 0.0225(14) Uani 1 1 d . . . . .
H32 H 0.298290 0.351705 0.073011 0.027 Uiso 1 1 calc R U . . .
C34 C 0.4610(5) 0.3614(5) -0.0341(4) 0.0200(13) Uani 1 1 d . . . . .
C36 C 0.5941(5) 0.3567(5) -0.0581(4) 0.0227(14) Uani 1 1 d . . . . .
H36 H 0.643656 0.367364 -0.118884 0.027 Uiso 1 1 calc R U . . .
C38 C 0.6513(5) 0.3358(5) 0.0107(4) 0.0208(14) Uani 1 1 d . . . . .
C40 C 0.5764(5) 0.3202(5) 0.1031(4) 0.0229(14) Uani 1 1 d . . . . .
H40 H 0.616616 0.304223 0.148267 0.027 Uiso 1 1 calc R U . . .
C42 C 0.3955(5) 0.3767(5) -0.1057(4) 0.0221(14) Uani 1 1 d . . . . .
C44 C 0.7951(6) 0.3320(6) -0.0152(4) 0.0247(14) Uani 1 1 d D U . . .
C46 C 0.423(3) 0.628(3) 0.5668(16) 0.0208(16) Uani 0.5 1 d . U P A -1
C48 C 0.047(2) 0.6378(18) 0.8564(14) 0.0215(16) Uani 0.5 1 d . U P A -1
C50 C 0.1157(12) 0.8021(12) 0.6016(8) 0.0216(15) Uani 0.5 1 d G U P A -1
C52 C 0.2359(12) 0.7615(14) 0.5609(9) 0.0216(16) Uani 0.5 1 d DG U P A -1
H52 H 0.274484 0.790688 0.497812 0.026 Uiso 0.5 1 calc R U P A -1
C53 C 0.2984(12) 0.6774(14) 0.6145(12) 0.0208(16) Uani 0.5 1 d G U P A -1
C27 C 0.2407(17) 0.6339(12) 0.7088(12) 0.0205(17) Uani 0.5 1 d G U P A -1
H27 H 0.282586 0.577594 0.744656 0.025 Uiso 0.5 1 calc R U P A -1
C7 C 0.1205(17) 0.6744(14) 0.7495(8) 0.0215(16) Uani 0.5 1 d G U P A -1
C29 C 0.0580(12) 0.7585(14) 0.6959(8) 0.0225(16) Uani 0.5 1 d DG U P A -1
H29 H -0.022438 0.785627 0.723103 0.027 Uiso 0.5 1 calc R U P A -1
C15 C 0.0732(11) 0.9212(11) 0.5491(9) 0.0237(15) Uani 0.5 1 d G U P A -1
C31 C -0.0362(11) 0.9736(11) 0.5948(9) 0.0267(16) Uani 0.5 1 d DG U P A -1
H31 H -0.067833 0.947799 0.658554 0.032 Uiso 0.5 1 calc R U P A -1
C2 C -0.0984(10) 1.0644(11) 0.5453(9) 0.0269(17) Uani 0.5 1 d DG U P A -1
H2 H -0.171622 1.099418 0.575894 0.032 Uiso 0.5 1 calc R U P A -1
C33 C -0.0512(11) 1.1029(10) 0.4501(9) 0.0247(15) Uani 0.5 1 d G U P A -1
C17 C 0.0582(11) 1.0506(11) 0.4044(9) 0.0277(17) Uani 0.5 1 d DG U P A -1
C35 C 0.1204(10) 0.9597(11) 0.4539(9) 0.0271(17) Uani 0.5 1 d DG U P A -1
C9 C -0.5962(7) 0.1177(7) 0.6899(5) 0.0445(19) Uani 1 1 d . . . . .
H9 H -0.596108 0.142645 0.629199 0.053 Uiso 1 1 calc R U . . .
C37 C -0.7733(8) -0.0164(9) 0.7215(8) 0.092(4) Uani 1 1 d . . . . .
H37A H -0.766821 0.027604 0.659172 0.138 Uiso 1 1 calc R U . . .
H37B H -0.858003 -0.008705 0.760745 0.138 Uiso 1 1 calc R U . . .
H37C H -0.757263 -0.103074 0.726119 0.138 Uiso 1 1 calc R U . . .
C19 C -0.6847(11) -0.0028(9) 0.8438(6) 0.096(4) Uani 1 1 d . . . . .
H19A H -0.603010 -0.034580 0.847855 0.145 Uiso 1 1 calc R U . . .
H19B H -0.750604 -0.066951 0.878293 0.145 Uiso 1 1 calc R U . . .
H19C H -0.702549 0.067742 0.868416 0.145 Uiso 1 1 calc R U . . .
Gd1A Gd 0.0548(5) 0.2830(10) 0.9601(4) 0.0208(7) Uani 0.078(2) 1 d . U P A 2
O3 O 0.1104(4) 0.3054(5) 0.8144(3) 0.0456(14) Uani 1 1 d . . . . .
O13 O 0.1070(6) 0.1439(6) 1.0095(5) 0.0753(18) Uani 1 1 d D U . . .
C39 C 0.288(3) -0.010(3) 1.161(2) 0.113(7) Uani 0.402(14) 1 d D U P A 1
H39A H 0.371156 0.020202 1.118408 0.170 Uiso 0.402(14) 1 calc R U P A 1
H39B H 0.291068 -0.097662 1.190066 0.170 Uiso 0.402(14) 1 calc R U P A 1
H39C H 0.263706 0.034786 1.206178 0.170 Uiso 0.402(14) 1 calc R U P A 1
N7 N 0.192(2) 0.008(2) 1.1104(19) 0.097(4) Uani 0.402(14) 1 d D U P A 1
C5 C 0.175(3) 0.112(2) 1.0664(19) 0.093(4) Uani 0.402(14) 1 d D U P A 1
H5 H 0.215558 0.177220 1.073999 0.112 Uiso 0.402(14) 1 calc R U P A 1
C41 C 0.124(3) -0.099(3) 1.136(3) 0.110(7) Uani 0.402(14) 1 d D U P A 1
H41A H 0.179351 -0.162673 1.117723 0.165 Uiso 0.402(14) 1 calc R U P A 1
H41B H 0.058121 -0.087033 1.106497 0.165 Uiso 0.402(14) 1 calc R U P A 1
H41C H 0.084992 -0.123306 1.201076 0.165 Uiso 0.402(14) 1 calc R U P A 1
C21 C 0.3372(18) -0.0546(18) 1.0736(15) 0.114(6) Uani 0.598(14) 1 d D U P A 2
H21A H 0.370351 -0.090315 1.023169 0.171 Uiso 0.598(14) 1 calc R U P A 2
H21B H 0.328478 -0.118045 1.130167 0.171 Uiso 0.598(14) 1 calc R U P A 2
H21C H 0.395145 0.011172 1.067408 0.171 Uiso 0.598(14) 1 calc R U P A 2
N2 N 0.2103(15) -0.0033(14) 1.0735(12) 0.087(3) Uani 0.598(14) 1 d D U P A 2
C43 C 0.2143(16) 0.1070(16) 1.0276(13) 0.088(4) Uani 0.598(14) 1 d D U P A 2
H43 H 0.287040 0.159449 1.007566 0.105 Uiso 0.598(14) 1 calc R U P A 2
C11 C 0.104(2) -0.0766(19) 1.0940(16) 0.107(6) Uani 0.598(14) 1 d D U P A 2
H11A H 0.129856 -0.158734 1.089262 0.160 Uiso 0.598(14) 1 calc R U P A 2
H11B H 0.057518 -0.041010 1.051783 0.160 Uiso 0.598(14) 1 calc R U P A 2
H11C H 0.050910 -0.081957 1.155357 0.160 Uiso 0.598(14) 1 calc R U P A 2
S2 S 0.2313(6) 0.9801(5) 0.2877(3) 0.103(3) Uani 0.5 1 d . . P A -1
O7 O -0.461(3) 1.343(2) 0.526(2) 0.022(4) Uani 0.5 1 d . U P A -1
O15 O -0.485(4) 1.439(4) 0.394(3) 0.021(6) Uani 0.5 1 d . U P A -1
O2 O -0.0904(15) 1.4475(11) 0.0960(9) 0.017(3) Uani 0.5 1 d D U P A -1
N5 N 0.2212(12) 0.9119(13) 0.3933(8) 0.064(4) Uani 0.5 1 d . . P A -1
N3 N 0.1113(15) 1.0617(13) 0.3043(8) 0.080(6) Uani 0.5 1 d . . P A -1
C45 C -0.420(3) 1.371(3) 0.4445(17) 0.0219(17) Uani 0.5 1 d . U P A -1
C23 C -0.052(2) 1.3836(16) 0.1542(12) 0.025(5) Uani 0.5 1 d D U P A -1
C47 C -0.1296(12) 1.1794(12) 0.3937(8) 0.0227(15) Uani 0.5 1 d G U P A -1
C3 C -0.2441(12) 1.2270(14) 0.4371(9) 0.0226(17) Uani 0.5 1 d DG U P A -1
H3 H -0.286227 1.190749 0.498954 0.027 Uiso 0.5 1 calc R U P A -1
C49 C -0.2956(13) 1.3287(14) 0.3879(12) 0.0219(17) Uani 0.5 1 d G U P A -1
C25 C -0.2325(17) 1.3829(12) 0.2954(12) 0.0219(18) Uani 0.5 1 d G U P A -1
H25 H -0.266996 1.450968 0.262535 0.026 Uiso 0.5 1 calc R U P A -1
C51 C -0.1180(17) 1.3353(14) 0.2520(9) 0.0232(18) Uani 0.5 1 d G U P A -1
C13 C -0.0665(13) 1.2336(14) 0.3011(8) 0.0238(17) Uani 0.5 1 d DG U P A -1
H13 H 0.010084 1.201741 0.272101 0.029 Uiso 0.5 1 calc R U P A -1
O14A O 0.836(3) 0.271(4) 0.048(2) 0.025(4) Uani 0.46(13) 1 d D U P B 1

loop_
_atom_site_aniso_label
_atom_site_aniso_U_11
_atom_site_aniso_U_22
_atom_site_aniso_U_33
_atom_site_aniso_U_23
_atom_site_aniso_U_13
_atom_site_aniso_U_12
Gd1 0.01210(18) 0.0369(5) 0.01434(19) -0.0063(2) -0.00417(14) 0.00145(19)
Gd2 0.01266(16) 0.02577(18) 0.01462(17) -0.00473(13) -0.00437(12) 0.00299(12)
S1 0.0583(13) 0.0529(13) 0.0284(10) -0.0096(9) -0.0152(9) 0.0319(10)
O1 0.015(2) 0.056(3) 0.029(3) -0.017(2) -0.0063(19) -0.001(2)
O4 0.019(2) 0.064(3) 0.022(3) -0.006(2) -0.008(2) 0.008(2)
O6 0.018(2) 0.056(3) 0.030(3) 0.001(2) -0.011(2) 0.004(2)
O8 0.012(2) 0.092(4) 0.026(3) -0.017(3) -0.007(2) 0.002(2)
O10 0.020(2) 0.059(3) 0.021(3) -0.016(2) -0.007(2) 0.009(2)
O12 0.016(2) 0.076(4) 0.032(3) 0.008(3) -0.006(2) 0.000(2)
O14B 0.019(6) 0.030(6) 0.030(6) -0.014(6) -0.007(5) 0.010(4)
O16 0.027(4) 0.018(4) 0.018(4) -0.011(4) -0.009(4) 0.002(4)
O17 0.018(10) 0.024(10) 0.027(10) -0.003(8) -0.002(7) 0.006(7)
O9 0.049(6) 0.053(7) 0.039(7) -0.014(4) -0.016(4) -0.002(5)
O5 0.028(3) 0.081(4) 0.022(3) -0.022(3) -0.003(2) 0.010(3)
O11 0.057(3) 0.026(3) 0.060(4) -0.004(3) -0.035(3) -0.004(2)
N1 0.042(4) 0.042(4) 0.025(3) -0.010(3) -0.010(3) 0.022(3)
N4 0.038(3) 0.041(3) 0.021(3) -0.012(3) -0.012(3) 0.013(3)
N6 0.055(4) 0.030(4) 0.064(5) -0.017(4) -0.005(4) -0.007(3)
C1 0.019(3) 0.042(4) 0.023(4) -0.021(3) -0.007(3) 0.004(3)
C4 0.022(3) 0.032(4) 0.022(4) -0.013(3) -0.008(3) 0.003(3)
C6 0.016(3) 0.030(4) 0.024(4) -0.012(3) -0.007(3) -0.002(3)
C8 0.022(3) 0.034(4) 0.017(3) -0.008(3) -0.005(3) 0.002(3)
C10 0.014(3) 0.029(4) 0.026(4) -0.012(3) -0.005(3) 0.004(3)
C12 0.022(3) 0.032(4) 0.026(4) -0.011(3) -0.007(3) 0.003(3)
C14 0.022(3) 0.025(3) 0.016(3) -0.006(3) -0.005(3) 0.004(3)
C16 0.013(3) 0.032(4) 0.024(4) -0.012(3) -0.005(3) 0.002(3)
C18 0.019(3) 0.024(3) 0.019(3) -0.008(3) -0.005(3) -0.003(3)
C20 0.020(3) 0.025(3) 0.026(4) -0.009(3) -0.007(3) 0.006(3)
C22 0.025(3) 0.028(4) 0.018(3) -0.007(3) -0.006(3) 0.005(3)
C24 0.015(3) 0.027(3) 0.017(3) -0.007(3) -0.005(2) 0.000(2)
C26 0.022(3) 0.029(4) 0.026(4) -0.013(3) -0.015(3) 0.009(3)
C28 0.019(3) 0.029(4) 0.015(3) -0.008(3) -0.004(3) 0.003(3)
C30 0.020(3) 0.027(3) 0.016(3) -0.005(3) -0.005(3) 0.003(3)
C32 0.019(3) 0.029(4) 0.017(3) -0.005(3) -0.004(3) 0.001(3)
C34 0.019(3) 0.024(3) 0.017(3) -0.008(3) -0.006(3) 0.006(3)
C36 0.020(3) 0.030(4) 0.024(4) -0.014(3) -0.010(3) 0.007(3)
C38 0.021(3) 0.019(3) 0.025(4) -0.007(3) -0.009(3) 0.003(2)
C40 0.019(3) 0.031(4) 0.021(3) -0.007(3) -0.010(3) 0.006(3)
C42 0.017(3) 0.026(3) 0.021(4) -0.005(3) -0.005(3) 0.004(3)
C44 0.019(3) 0.038(4) 0.024(4) -0.017(3) -0.009(3) 0.005(3)
C46 0.026(2) 0.020(2) 0.021(2) -0.010(2) -0.010(2) 0.003(2)
C48 0.027(2) 0.022(2) 0.021(2) -0.010(2) -0.010(2) 0.002(2)
C50 0.027(2) 0.021(2) 0.023(2) -0.0107(19) -0.0122(19) 0.003(2)
C52 0.027(2) 0.021(2) 0.021(2) -0.010(2) -0.010(2) 0.004(2)
C53 0.026(2) 0.020(2) 0.021(2) -0.010(2) -0.010(2) 0.003(2)
C27 0.026(3) 0.020(3) 0.020(3) -0.011(2) -0.011(2) 0.003(2)
C7 0.027(2) 0.022(2) 0.021(2) -0.010(2) -0.010(2) 0.002(2)
C29 0.027(2) 0.022(2) 0.023(2) -0.010(2) -0.010(2) 0.003(2)
C15 0.027(2) 0.022(2) 0.027(2) -0.009(2) -0.0140(19) 0.0032(19)
C31 0.029(2) 0.024(3) 0.030(2) -0.008(2) -0.013(2) 0.005(2)
C2 0.028(2) 0.024(3) 0.030(2) -0.008(2) -0.012(2) 0.004(2)
C33 0.026(2) 0.022(2) 0.028(2) -0.007(2) -0.012(2) 0.004(2)
C17 0.029(3) 0.024(3) 0.031(2) -0.006(2) -0.012(2) 0.004(2)
C35 0.029(3) 0.024(3) 0.031(2) -0.007(2) -0.013(2) 0.004(2)
C9 0.055(5) 0.036(4) 0.039(5) -0.005(4) -0.014(4) 0.005(4)
C37 0.056(6) 0.080(7) 0.149(11) -0.062(7) -0.014(6) -0.022(5)
C19 0.147(11) 0.056(6) 0.052(7) 0.001(5) 0.007(7) -0.028(6)
Gd1A 0.0125(9) 0.0368(11) 0.0136(9) -0.0075(11) -0.0044(8) 0.0018(10)
O3 0.025(3) 0.095(4) 0.021(3) -0.021(3) -0.007(2) -0.007(3)
O13 0.070(4) 0.067(4) 0.093(5) -0.031(3) -0.027(3) 0.023(3)
C39 0.117(9) 0.107(9) 0.113(9) -0.031(7) -0.034(7) 0.012(8)
N7 0.103(6) 0.081(5) 0.102(6) -0.024(5) -0.025(5) 0.008(5)
C5 0.096(6) 0.077(5) 0.099(6) -0.024(5) -0.023(5) 0.014(5)
C41 0.121(9) 0.086(9) 0.113(10) -0.027(8) -0.022(7) -0.009(7)
C21 0.124(10) 0.105(9) 0.118(10) -0.034(8) -0.045(8) 0.024(8)
N2 0.099(5) 0.075(5) 0.093(6) -0.031(5) -0.032(5) 0.005(4)
C43 0.095(5) 0.073(5) 0.093(6) -0.028(5) -0.023(5) 0.013(5)
C11 0.131(10) 0.074(9) 0.104(10) -0.027(8) -0.013(9) -0.023(8)
S2 0.130(5) 0.110(4) 0.030(3) -0.002(3) -0.002(3) 0.095(4)
O7 0.020(7) 0.027(9) 0.017(5) -0.009(6) 0.001(5) -0.012(5)
O15 0.020(10) 0.015(8) 0.020(9) 0.005(6) -0.006(7) 0.004(7)
O2 0.034(6) 0.009(5) 0.006(5) 0.001(4) -0.005(4) -0.012(4)
N5 0.061(9) 0.075(10) 0.027(7) 0.002(7) 0.004(6) 0.044(8)
N3 0.113(13) 0.077(11) 0.024(7) -0.007(7) -0.004(8) 0.070(9)
C45 0.023(2) 0.023(2) 0.022(2) -0.006(2) -0.011(2) 0.005(2)
C23 0.025(5) 0.033(7) 0.021(6) -0.012(4) -0.007(4) -0.002(5)
C47 0.024(2) 0.023(2) 0.024(2) -0.0075(19) -0.0120(19) 0.005(2)
C3 0.024(2) 0.023(3) 0.023(2) -0.006(2) -0.011(2) 0.005(2)
C49 0.023(2) 0.023(2) 0.022(2) -0.006(2) -0.011(2) 0.005(2)
C25 0.022(3) 0.024(3) 0.022(3) -0.007(2) -0.011(2) 0.004(2)
C51 0.023(3) 0.025(3) 0.023(3) -0.006(2) -0.011(2) 0.005(2)
C13 0.024(2) 0.025(3) 0.025(2) -0.006(2) -0.011(2) 0.005(2)
O14A 0.012(6) 0.032(7) 0.027(6) -0.006(6) -0.005(6) 0.005(5)

loop_
_atom_type_symbol
_atom_type_description
_atom_type_scat_dispersion_real
_atom_type_scat_dispersion_imag
_atom_type_scat_source
C C 0.0033 0.0016 'International Tables Vol C Tables 4.2.6.8 and 6.1.1.4'
H H 0.0000 0.0000 'International Tables Vol C Tables 4.2.6.8 and 6.1.1.4'
Gd Gd -0.1653 3.9035 'International Tables Vol C Tables 4.2.6.8 and 6.1.1.4'
N N 0.0061 0.0033 'International Tables Vol C Tables 4.2.6.8 and 6.1.1.4'
O O 0.0106 0.0060 'International Tables Vol C Tables 4.2.6.8 and 6.1.1.4'
S S 0.1246 0.1234 'International Tables Vol C Tables 4.2.6.8 and 6.1.1.4'

loop_
_geom_angle_atom_site_label_1
_geom_angle_atom_site_label_2
_geom_angle_atom_site_label_3
_geom_angle
_geom_angle_site_symmetry_1
_geom_angle_site_symmetry_3
_geom_angle_publ_flag
O8 Gd1 O12 150.56(16) 1_556 1_456 ?
O8 Gd1 O5 86.34(16) 1_556 . ?
O8 Gd1 O3 84.62(16) 1_556 . ?
O8 Gd1 O14A 156.6(3) 1_556 1_456 ?
O12 Gd1 O14A 52.8(3) 1_456 1_456 ?
O9 Gd1 O8 79.0(6) . 1_556 ?
O9 Gd1 O12 77.5(6) . 1_456 ?
O9 Gd1 O5 107.4(5) . . ?
O9 Gd1 O3 88.4(5) . . ?
O9 Gd1 O13 157.6(6) . . ?
O9 Gd1 O14A 118.1(11) . 1_456 ?
O5 Gd1 O12 117.52(16) . 1_456 ?
O5 Gd1 O14A 73.6(9) . 1_456 ?
O3 Gd1 O12 77.29(16) . 1_456 ?
O3 Gd1 O5 159.96(18) . . ?
O3 Gd1 O14A 110.3(12) . 1_456 ?
O13 Gd1 O8 78.9(2) . 1_556 ?
O13 Gd1 O12 122.2(2) . 1_456 ?
O13 Gd1 O5 74.4(2) . . ?
O13 Gd1 O3 86.3(2) . . ?
O13 Gd1 O14A 84.0(9) . 1_456 ?
O1 Gd2 O4 145.46(15) 1_455 . ?
O1 Gd2 O6 158.58(15) 1_455 . ?
O1 Gd2 O10 83.58(14) 1_455 1_456 ?
O1 Gd2 C4 168.95(17) 1_455 . ?
O1 Gd2 C9 59.64(18) 1_455 . ?
O4 Gd2 C4 27.27(15) . . ?
O4 Gd2 C9 102.08(18) . . ?
O6 Gd2 O4 53.53(14) . . ?
O6 Gd2 C4 26.29(15) . . ?
O6 Gd2 C9 115.06(18) . . ?
O10 Gd2 O4 74.43(14) 1_456 . ?
O10 Gd2 O6 116.87(15) 1_456 . ?
O10 Gd2 C4 96.78(16) 1_456 . ?
O10 Gd2 C9 107.95(19) 1_456 . ?
O11 Gd2 O1 75.63(17) . 1_455 ?
O11 Gd2 O4 81.69(17) . . ?
O11 Gd2 O6 105.49(18) . . ?
O11 Gd2 O10 98.73(18) . 1_456 ?
O11 Gd2 C4 93.43(18) . . ?
O11 Gd2 C9 20.77(18) . . ?
C4 Gd2 C9 110.09(19) . . ?
N4 S1 N1 105.4(3) . . ?
C1 O1 Gd2 173.4(4) . 1_655 ?
C4 O4 Gd2 91.4(4) . . ?
C4 O6 Gd2 94.3(4) . . ?
Gd1 O8 Gd1A 15.7(2) 1_554 1_554 ?
C42 O8 Gd1 171.8(4) . 1_554 ?
C42 O8 Gd1A 162.5(5) . 1_554 ?
C42 O10 Gd2 151.9(4) . 1_654 ?
Gd1 O12 Gd1A 15.0(2) 1_654 1_654 ?
C44 O12 Gd1 93.4(4) . 1_654 ?
C44 O12 Gd1A 85.9(4) . 1_654 ?
C44 O14B Gd1A 106.8(19) . 1_654 ?
C48 O9 Gd1 150.0(17) . . ?
C9 O11 Gd2 120.2(5) . . ?
C26 N1 S1 104.5(4) . . ?
C28 N4 S1 103.9(4) . . ?
C9 N6 C37 120.8(8) . . ?
C9 N6 C19 119.4(7) . . ?
C37 N6 C19 119.8(8) . . ?
O1 C1 C6 116.8(5) . . ?
O1 C1 O3 124.5(6) . . ?
O3 C1 C6 118.7(5) . . ?
O4 C4 Gd2 61.3(3) . . ?
O4 C4 C10 121.5(6) . . ?
O6 C4 Gd2 59.4(3) . . ?
O6 C4 O4 120.6(6) . . ?
O6 C4 C10 117.8(6) . . ?
C10 C4 Gd2 175.8(4) . . ?
C8 C6 C1 118.9(5) . . ?
C16 C6 C1 120.9(5) . . ?
C16 C6 C8 120.2(6) . . ?
C6 C8 H8 120.9 . . ?
C10 C8 C6 118.1(6) . . ?
C10 C8 H8 120.9 . . ?
C8 C10 C4 120.4(5) . . ?
C8 C10 C12 120.9(5) . . ?
C12 C10 C4 118.7(5) . . ?
C10 C12 H12 119.5 . . ?
C14 C12 C10 121.0(6) . . ?
C14 C12 H12 119.5 . . ?
C12 C14 C18 120.6(5) . . ?
C16 C14 C12 118.3(6) . . ?
C16 C14 C18 121.0(5) . . ?
C6 C16 H16 119.3 . . ?
C14 C16 C6 121.3(5) . . ?
C14 C16 H16 119.3 . . ?
C20 C18 C14 123.9(5) . . ?
C20 C18 C28 112.3(5) . . ?
C28 C18 C14 123.8(5) . . ?
C18 C20 H20 117.4 . . ?
C18 C20 C22 125.2(6) . . ?
C22 C20 H20 117.4 . . ?
C20 C22 H22 118.1 . . ?
C24 C22 C20 123.8(6) . . ?
C24 C22 H22 118.1 . . ?
C22 C24 C26 112.0(5) . . ?
C22 C24 C30 122.7(5) . . ?
C26 C24 C30 125.3(5) . . ?
N1 C26 C24 123.8(5) . . ?
N1 C26 C28 112.5(5) . . ?
C24 C26 C28 123.7(5) . . ?
N4 C28 C18 123.6(5) . . ?
N4 C28 C26 113.6(5) . . ?
C18 C28 C26 122.7(5) . . ?
C32 C30 C24 120.8(5) . . ?
C32 C30 C40 117.0(5) . . ?
C40 C30 C24 122.2(5) . . ?
C30 C32 H32 118.8 . . ?
C30 C32 C34 122.4(6) . . ?
C34 C32 H32 118.8 . . ?
C32 C34 C42 119.9(5) . . ?
C36 C34 C32 120.1(6) . . ?
C36 C34 C42 120.0(5) . . ?
C34 C36 H36 120.8 . . ?
C38 C36 C34 118.5(6) . . ?
C38 C36 H36 120.8 . . ?
C36 C38 C40 121.0(5) . . ?
C36 C38 C44 118.6(5) . . ?
C40 C38 C44 120.4(5) . . ?
C30 C40 C38 121.0(6) . . ?
C30 C40 H40 119.5 . . ?
C38 C40 H40 119.5 . . ?
O8 C42 O10 125.3(6) . . ?
O8 C42 C34 115.8(5) . . ?
O10 C42 C34 118.9(5) . . ?
O12 C44 Gd1 60.2(3) . 1_654 ?
O12 C44 C38 122.0(6) . . ?
O12 C44 Gd1A 67.8(4) . 1_654 ?
O12 C44 O14A 122.6(16) . . ?
O14B C44 O12 115.9(17) . . ?
O14B C44 C38 121.8(17) . . ?
C38 C44 Gd1 171.6(4) . 1_654 ?
C38 C44 Gd1A 169.7(5) . 1_654 ?
O14A C44 Gd1 62.4(16) . 1_654 ?
O14A C44 C38 114.4(18) . . ?
O14A C44 Gd1A 56.8(19) . 1_654 ?
O16 C46 C53 119(2) . . ?
O17 C46 O16 127(4) . . ?
O17 C46 C53 114(3) . . ?
O9 C48 C7 104.6(17) . . ?
C52 C50 C29 120.0 . . ?
C52 C50 C15 117.3(6) . . ?
C29 C50 C15 119.5(6) . . ?
C50 C52 H52 120.0 . . ?
C50 C52 C53 120.0 . . ?
C53 C52 H52 120.0 . . ?
C52 C53 C46 118.2(14) . . ?
C27 C53 C46 121.7(14) . . ?
C27 C53 C52 120.0 . . ?
C53 C27 H27 120.0 . . ?
C53 C27 C7 120.0 . . ?
C7 C27 H27 120.0 . . ?
C27 C7 C48 125.4(12) . . ?
C29 C7 C48 114.5(12) . . ?
C29 C7 C27 120.0 . . ?
C50 C29 H29 120.0 . . ?
C7 C29 C50 120.0 . . ?
C7 C29 H29 120.0 . . ?
C31 C15 C50 117.7(5) . . ?
C31 C15 C35 120.0 . . ?
C35 C15 C50 120.2(5) . . ?
C15 C31 H31 120.0 . . ?
C15 C31 C2 120.0 . . ?
C2 C31 H31 120.0 . . ?
C31 C2 H2 120.0 . . ?
C33 C2 C31 120.0 . . ?
C33 C2 H2 120.0 . . ?
C2 C33 C47 121.4(5) . . ?
C17 C33 C2 120.0 . . ?
C17 C33 C47 117.4(5) . . ?
C33 C17 C35 120.0 . . ?
C33 C17 N3 128.4(8) . . ?
C35 C17 N3 110.7(7) . . ?
C15 C35 N5 129.7(8) . . ?
C17 C35 C15 120.0 . . ?
C17 C35 N5 110.0(8) . . ?
Gd2 C9 H9 90.6 . . ?
O11 C9 Gd2 39.0(3) . . ?
O11 C9 N6 122.8(8) . . ?
O11 C9 H9 118.6 . . ?
N6 C9 Gd2 140.1(6) . . ?
N6 C9 H9 118.6 . . ?
N6 C37 H37A 109.5 . . ?
N6 C37 H37B 109.5 . . ?
N6 C37 H37C 109.5 . . ?
H37A C37 H37B 109.5 . . ?
H37A C37 H37C 109.5 . . ?
H37B C37 H37C 109.5 . . ?
N6 C19 H19A 109.5 . . ?
N6 C19 H19B 109.5 . . ?
N6 C19 H19C 109.5 . . ?
H19A C19 H19B 109.5 . . ?
H19A C19 H19C 109.5 . . ?
H19B C19 H19C 109.5 . . ?
O8 Gd1A O12 128.0(4) 1_556 1_456 ?
O8 Gd1A O5 79.3(2) 1_556 . ?
O8 Gd1A C44 148.6(5) 1_556 1_456 ?
O12 Gd1A C44 26.31(16) 1_456 1_456 ?
O14B Gd1A O5 80.3(12) 1_456 . ?
O5 Gd1A O12 106.9(3) . 1_456 ?
O5 Gd1A C44 92.9(2) . 1_456 ?
O3 Gd1A O8 83.3(2) . 1_556 ?
O3 Gd1A O12 76.4(2) . 1_456 ?
O3 Gd1A O14B 114.9(11) . 1_456 ?
O3 Gd1A O5 159.9(5) . . ?
O3 Gd1A C44 96.9(3) . 1_456 ?
O13 Gd1A O8 85.6(3) . 1_556 ?
O13 Gd1A O12 146.1(5) . 1_456 ?
O13 Gd1A O14B 99.7(6) . 1_456 ?
O13 Gd1A O5 80.8(3) . . ?
O13 Gd1A C44 123.4(4) . 1_456 ?
O13 Gd1A O3 107.8(5) . . ?
C1 O3 Gd1 152.0(4) . . ?
C1 O3 Gd1A 161.2(4) . . ?
C5 O13 Gd1 122.0(13) . . ?
C43 O13 Gd1A 134.4(9) . . ?
H39A C39 H39B 109.5 . . ?
H39A C39 H39C 109.5 . . ?
H39B C39 H39C 109.5 . . ?
N7 C39 H39A 109.5 . . ?
N7 C39 H39B 109.5 . . ?
N7 C39 H39C 109.5 . . ?
C5 N7 C39 121(2) . . ?
C5 N7 C41 130(2) . . ?
C41 N7 C39 108.3(19) . . ?
O13 C5 H5 115.5 . . ?
N7 C5 O13 129(2) . . ?
N7 C5 H5 115.5 . . ?
N7 C41 H41A 109.5 . . ?
N7 C41 H41B 109.5 . . ?
N7 C41 H41C 109.5 . . ?
H41A C41 H41B 109.5 . . ?
H41A C41 H41C 109.5 . . ?
H41B C41 H41C 109.5 . . ?
H21A C21 H21B 109.5 . . ?
H21A C21 H21C 109.5 . . ?
H21B C21 H21C 109.5 . . ?
N2 C21 H21A 109.5 . . ?
N2 C21 H21B 109.5 . . ?
N2 C21 H21C 109.5 . . ?
C43 N2 C21 114.5(15) . . ?
C43 N2 C11 119.3(17) . . ?
C11 N2 C21 122.8(16) . . ?
O13 C43 H43 122.8 . . ?
N2 C43 O13 114.4(16) . . ?
N2 C43 H43 122.8 . . ?
N2 C11 H11A 109.5 . . ?
N2 C11 H11B 109.5 . . ?
N2 C11 H11C 109.5 . . ?
H11A C11 H11B 109.5 . . ?
H11A C11 H11C 109.5 . . ?
H11B C11 H11C 109.5 . . ?
N3 S2 N5 98.7(7) . . ?
C35 N5 S2 111.1(9) . . ?
C17 N3 S2 108.9(10) . . ?
O7 C45 O15 121(3) . . ?
O7 C45 C49 126(3) . . ?
O15 C45 C49 113(3) . . ?
O2 C23 C51 129.5(19) . . ?
C3 C47 C33 119.4(6) . . ?
C3 C47 C13 120.0 . . ?
C13 C47 C33 117.2(6) . . ?
C47 C3 H3 120.0 . . ?
C49 C3 C47 120.0 . . ?
C49 C3 H3 120.0 . . ?
C3 C49 C45 114.0(14) . . ?
C3 C49 C25 120.0 . . ?
C25 C49 C45 126.0(14) . . ?
C49 C25 H25 120.0 . . ?
C51 C25 C49 120.0 . . ?
C51 C25 H25 120.0 . . ?
C25 C51 C23 122.2(12) . . ?
C25 C51 C13 120.0 . . ?
C13 C51 C23 117.7(12) . . ?
C47 C13 H13 120.0 . . ?
C51 C13 C47 120.0 . . ?
C51 C13 H13 120.0 . . ?
C44 O14A Gd1 91.1(16) . 1_654 ?

loop_
_geom_bond_atom_site_label_1
_geom_bond_atom_site_label_2
_geom_bond_distance
_geom_bond_site_symmetry_2
_geom_bond_publ_flag
Gd1 O8 2.269(4) 1_556 ?
Gd1 O12 2.432(4) 1_456 ?
Gd1 O9 1.948(17) . ?
Gd1 O5 2.389(4) . ?
Gd1 O3 2.304(5) . ?
Gd1 O13 2.261(6) . ?
Gd1 O14A 2.48(3) 1_456 ?
Gd2 O1 2.307(4) 1_455 ?
Gd2 O4 2.438(4) . ?
Gd2 O6 2.398(4) . ?
Gd2 O10 2.309(4) 1_456 ?
Gd2 O11 2.182(4) . ?
Gd2 C4 2.778(6) . ?
Gd2 C9 2.995(8) . ?
S1 N1 1.565(5) . ?
S1 N4 1.551(5) . ?
O1 C1 1.251(7) . ?
O4 C4 1.273(7) . ?
O6 C4 1.234(7) . ?
O8 C42 1.250(7) . ?
O8 Gd1A 2.462(7) 1_554 ?
O10 C42 1.264(7) . ?
O12 C44 1.242(7) . ?
O12 Gd1A 2.595(7) 1_654 ?
O14B C44 1.238(12) . ?
O14B Gd1A 2.17(3) 1_654 ?
O16 C46 1.35(4) . ?
O17 C46 1.18(5) . ?
O9 C48 1.38(2) . ?
O5 Gd1A 2.535(7) . ?
O11 C9 1.229(8) . ?
N1 C26 1.341(6) . ?
N4 C28 1.348(6) . ?
N6 C9 1.286(9) . ?
N6 C37 1.418(10) . ?
N6 C19 1.451(11) . ?
C1 C6 1.493(8) . ?
C1 O3 1.269(7) . ?
C4 C10 1.499(8) . ?
C6 C8 1.407(8) . ?
C6 C16 1.402(8) . ?
C8 H8 0.9300 . ?
C8 C10 1.378(8) . ?
C10 C12 1.408(8) . ?
C12 H12 0.9300 . ?
C12 C14 1.382(8) . ?
C14 C16 1.379(8) . ?
C14 C18 1.507(8) . ?
C16 H16 0.9300 . ?
C18 C20 1.355(8) . ?
C18 C28 1.390(8) . ?
C20 H20 0.9300 . ?
C20 C22 1.429(8) . ?
C22 H22 0.9300 . ?
C22 C24 1.349(8) . ?
C24 C26 1.415(8) . ?
C24 C30 1.489(8) . ?
C26 C28 1.425(6) . ?
C30 C32 1.384(8) . ?
C30 C40 1.404(8) . ?
C32 H32 0.9300 . ?
C32 C34 1.415(8) . ?
C34 C36 1.390(8) . ?
C34 C42 1.498(8) . ?
C36 H36 0.9300 . ?
C36 C38 1.389(8) . ?
C38 C40 1.414(8) . ?
C38 C44 1.503(8) . ?
C40 H40 0.9300 . ?
C44 Gd1A 2.796(8) 1_654 ?
C44 O14A 1.248(14) . ?
C46 C53 1.50(3) . ?
C48 C7 1.59(2) . ?
C50 C52 1.3900 . ?
C50 C29 1.3900 . ?
C50 C15 1.50(2) . ?
C52 H52 0.9300 . ?
C52 C53 1.3900 . ?
C53 C27 1.3900 . ?
C27 H27 0.9300 . ?
C27 C7 1.3900 . ?
C7 C29 1.3900 . ?
C29 H29 0.9300 . ?
C15 C31 1.3900 . ?
C15 C35 1.3900 . ?
C31 H31 0.9300 . ?
C31 C2 1.3900 . ?
C2 H2 0.9300 . ?
C2 C33 1.3900 . ?
C33 C17 1.3900 . ?
C33 C47 1.50(2) . ?
C17 C35 1.3900 . ?
C17 N3 1.492(18) . ?
C35 N5 1.416(16) . ?
C9 H9 0.9300 . ?
C37 H37A 0.9600 . ?
C37 H37B 0.9600 . ?
C37 H37C 0.9600 . ?
C19 H19A 0.9600 . ?
C19 H19B 0.9600 . ?
C19 H19C 0.9600 . ?
Gd1A O3 2.158(7) . ?
Gd1A O13 1.691(10) . ?
O13 C5 1.315(18) . ?
O13 C43 1.317(15) . ?
C39 H39A 0.9600 . ?
C39 H39B 0.9600 . ?
C39 H39C 0.9600 . ?
C39 N7 1.48(2) . ?
N7 C5 1.209(17) . ?
N7 C41 1.337(18) . ?
C5 H5 0.9300 . ?
C41 H41A 0.9600 . ?
C41 H41B 0.9600 . ?
C41 H41C 0.9600 . ?
C21 H21A 0.9600 . ?
C21 H21B 0.9600 . ?
C21 H21C 0.9600 . ?
C21 N2 1.476(18) . ?
N2 C43 1.237(15) . ?
N2 C11 1.355(16) . ?
C43 H43 0.9300 . ?
C11 H11A 0.9600 . ?
C11 H11B 0.9600 . ?
C11 H11C 0.9600 . ?
S2 N5 1.615(12) . ?
S2 N3 1.556(13) . ?
O7 C45 1.18(4) . ?
O15 C45 1.30(5) . ?
O2 C23 1.179(10) . ?
C45 C49 1.52(3) . ?
C23 C51 1.45(2) . ?
C47 C3 1.3900 . ?
C47 C13 1.3900 . ?
C3 H3 0.9300 . ?
C3 C49 1.3900 . ?
C49 C25 1.3900 . ?
C25 H25 0.9300 . ?
C25 C51 1.3900 . ?
C51 C13 1.3900 . ?
C13 H13 0.9300 . ?

loop_
_geom_torsion_atom_site_label_1
_geom_torsion_atom_site_label_2
_geom_torsion_atom_site_label_3
_geom_torsion_atom_site_label_4
_geom_torsion
_geom_torsion_site_symmetry_1
_geom_torsion_site_symmetry_2
_geom_torsion_site_symmetry_3
_geom_torsion_site_symmetry_4
_geom_torsion_publ_flag
Gd1 O12 C44 C38 170.6(5) 1_654 . . . ?
Gd1 O12 C44 O14A 3(3) 1_654 . . . ?
Gd1 O9 C48 C7 -120(3) . . . . ?
Gd1 O13 C5 N7 169(3) . . . . ?
Gd2 O4 C4 O6 3.3(6) . . . . ?
Gd2 O4 C4 C10 -176.5(5) . . . . ?
Gd2 O6 C4 O4 -3.3(6) . . . . ?
Gd2 O6 C4 C10 176.4(5) . . . . ?
Gd2 O10 C42 O8 -45.7(12) 1_654 . . . ?
Gd2 O10 C42 C34 133.4(7) 1_654 . . . ?
Gd2 O11 C9 N6 -130.8(6) . . . . ?
S1 N1 C26 C24 -177.3(5) . . . . ?
S1 N1 C26 C28 0.1(6) . . . . ?
S1 N4 C28 C18 178.6(5) . . . . ?
S1 N4 C28 C26 -0.5(6) . . . . ?
O1 C1 C6 C8 -167.6(6) . . . . ?
O1 C1 C6 C16 10.3(9) . . . . ?
O1 C1 O3 Gd1 40.2(14) . . . . ?
O1 C1 O3 Gd1A 3(2) . . . . ?
O4 C4 C10 C8 -27.2(9) . . . . ?
O4 C4 C10 C12 152.8(6) . . . . ?
O6 C4 C10 C8 153.1(6) . . . . ?
O6 C4 C10 C12 -26.9(9) . . . . ?
O8 Gd1A O13 C43 7.4(15) 1_556 . . . ?
O12 C44 O14A Gd1 -3(3) . . . 1_654 ?
O12 Gd1A O13 C43 -179.2(14) 1_456 . . . ?
O14B Gd1A O13 C43 -150.8(19) 1_456 . . . ?
O16 C46 C53 C52 5(3) . . . . ?
O16 C46 C53 C27 180(2) . . . . ?
O17 C46 C53 C52 -175(3) . . . . ?
O17 C46 C53 C27 0(4) . . . . ?
O9 C48 C7 C27 -27(2) . . . . ?
O9 C48 C7 C29 155.8(12) . . . . ?
O5 Gd1A O13 C43 -72.5(14) . . . . ?
N1 S1 N4 C28 0.5(5) . . . . ?
N1 C26 C28 N4 0.2(8) . . . . ?
N1 C26 C28 C18 -178.8(6) . . . . ?
N4 S1 N1 C26 -0.4(5) . . . . ?
C1 C6 C8 C10 176.4(6) . . . . ?
C1 C6 C16 C14 -179.2(6) . . . . ?
C4 C10 C12 C14 -178.5(5) . . . . ?
C6 C1 O3 Gd1 -141.2(7) . . . . ?
C6 C1 O3 Gd1A -178.3(14) . . . . ?
C6 C8 C10 C4 -178.5(5) . . . . ?
C6 C8 C10 C12 1.4(9) . . . . ?
C8 C6 C16 C14 -1.4(9) . . . . ?
C8 C10 C12 C14 1.5(9) . . . . ?
C10 C12 C14 C16 -4.3(9) . . . . ?
C10 C12 C14 C18 178.9(5) . . . . ?
C12 C14 C16 C6 4.3(9) . . . . ?
C12 C14 C18 C20 34.6(9) . . . . ?
C12 C14 C18 C28 -144.6(6) . . . . ?
C14 C18 C20 C22 176.6(6) . . . . ?
C14 C18 C28 N4 4.5(9) . . . . ?
C14 C18 C28 C26 -176.5(5) . . . . ?
C16 C6 C8 C10 -1.5(9) . . . . ?
C16 C14 C18 C20 -142.1(6) . . . . ?
C16 C14 C18 C28 38.7(9) . . . . ?
C18 C14 C16 C6 -178.9(5) . . . . ?
C18 C20 C22 C24 1.0(10) . . . . ?
C20 C18 C28 N4 -174.7(6) . . . . ?
C20 C18 C28 C26 4.3(8) . . . . ?
C20 C22 C24 C26 2.3(8) . . . . ?
C20 C22 C24 C30 -176.8(6) . . . . ?
C22 C24 C26 N1 175.2(6) . . . . ?
C22 C24 C26 C28 -2.1(8) . . . . ?
C22 C24 C30 C32 -33.3(9) . . . . ?
C22 C24 C30 C40 145.5(6) . . . . ?
C24 C26 C28 N4 177.7(5) . . . . ?
C24 C26 C28 C18 -1.3(9) . . . . ?
C24 C30 C32 C34 177.4(5) . . . . ?
C24 C30 C40 C38 -176.4(5) . . . . ?
C26 C24 C30 C32 147.7(6) . . . . ?
C26 C24 C30 C40 -33.5(9) . . . . ?
C28 C18 C20 C22 -4.2(9) . . . . ?
C30 C24 C26 N1 -5.8(10) . . . . ?
C30 C24 C26 C28 177.0(6) . . . . ?
C30 C32 C34 C36 -0.5(9) . . . . ?
C30 C32 C34 C42 177.6(6) . . . . ?
C32 C30 C40 C38 2.5(9) . . . . ?
C32 C34 C36 C38 1.4(9) . . . . ?
C32 C34 C42 O8 -7.3(9) . . . . ?
C32 C34 C42 O10 173.5(5) . . . . ?
C34 C36 C38 C40 -0.4(9) . . . . ?
C34 C36 C38 C44 -179.4(5) . . . . ?
C36 C34 C42 O8 170.7(6) . . . . ?
C36 C34 C42 O10 -8.5(9) . . . . ?
C36 C38 C40 C30 -1.6(9) . . . . ?
C36 C38 C44 O12 35.8(9) . . . . ?
C36 C38 C44 O14B -138(3) . . . . ?
C36 C38 C44 Gd1A -126(2) . . . 1_654 ?
C36 C38 C44 O14A -155(3) . . . . ?
C38 C44 O14A Gd1 -171.4(5) . . . 1_654 ?
C40 C30 C32 C34 -1.4(9) . . . . ?
C40 C38 C44 O12 -143.2(6) . . . . ?
C40 C38 C44 O14B 43(3) . . . . ?
C40 C38 C44 Gd1A 55(3) . . . 1_654 ?
C40 C38 C44 O14A 26(3) . . . . ?
C42 C34 C36 C38 -176.7(5) . . . . ?
C44 C38 C40 C30 177.4(5) . . . . ?
C44 Gd1A O13 C43 -159.9(14) 1_456 . . . ?
C46 C53 C27 C7 -175.0(18) . . . . ?
C48 C7 C29 C50 177.1(14) . . . . ?
C50 C52 C53 C46 175.2(17) . . . . ?
C50 C52 C53 C27 0.0 . . . . ?
C50 C15 C31 C2 -163.8(10) . . . . ?
C50 C15 C35 C17 163.4(10) . . . . ?
C50 C15 C35 N5 -9.8(12) . . . . ?
C52 C50 C29 C7 0.0 . . . . ?
C52 C50 C15 C31 -169.5(6) . . . . ?
C52 C50 C15 C35 26.8(12) . . . . ?
C52 C53 C27 C7 0.0 . . . . ?
C53 C27 C7 C48 -176.8(16) . . . . ?
C53 C27 C7 C29 0.0 . . . . ?
C27 C7 C29 C50 0.0 . . . . ?
C29 C50 C52 C53 0.0 . . . . ?
C29 C50 C15 C31 -9.8(12) . . . . ?
C29 C50 C15 C35 -173.5(7) . . . . ?
C15 C50 C52 C53 159.6(12) . . . . ?
C15 C50 C29 C7 -159.1(13) . . . . ?
C15 C31 C2 C33 0.0 . . . . ?
C15 C35 N5 S2 174.7(6) . . . . ?
C31 C15 C35 C17 0.0 . . . . ?
C31 C15 C35 N5 -173.2(12) . . . . ?
C31 C2 C33 C17 0.0 . . . . ?
C31 C2 C33 C47 166.9(10) . . . . ?
C2 C33 C17 C35 0.0 . . . . ?
C2 C33 C17 N3 168.5(12) . . . . ?
C2 C33 C47 C3 8.7(13) . . . . ?
C2 C33 C47 C13 168.0(7) . . . . ?
C33 C17 C35 C15 0.0 . . . . ?
C33 C17 C35 N5 174.4(10) . . . . ?
C33 C17 N3 S2 -176.9(7) . . . . ?
C33 C47 C3 C49 158.7(13) . . . . ?
C33 C47 C13 C51 -159.1(12) . . . . ?
C17 C33 C47 C3 175.9(7) . . . . ?
C17 C33 C47 C13 -24.8(11) . . . . ?
C17 C35 N5 S2 0.9(13) . . . . ?
C35 C15 C31 C2 0.0 . . . . ?
C35 C17 N3 S2 -7.5(14) . . . . ?
C37 N6 C9 Gd2 132.1(8) . . . . ?
C37 N6 C9 O11 -179.9(7) . . . . ?
C19 N6 C9 Gd2 -46.8(12) . . . . ?
C19 N6 C9 O11 1.2(12) . . . . ?
Gd1A O8 C42 O10 62.2(18) 1_554 . . . ?
Gd1A O8 C42 C34 -117.0(14) 1_554 . . . ?
Gd1A O12 C44 O14B -3(2) 1_654 . . . ?
Gd1A O12 C44 C38 -176.5(6) 1_654 . . . ?
Gd1A O14B C44 O12 3(3) 1_654 . . . ?
Gd1A O14B C44 C38 177.1(8) 1_654 . . . ?
Gd1A O13 C43 N2 173.2(11) . . . . ?
O3 C1 C6 C8 13.7(9) . . . . ?
O3 C1 C6 C16 -168.4(6) . . . . ?
O3 Gd1A O13 C43 88.9(15) . . . . ?
C39 N7 C5 O13 171(3) . . . . ?
C41 N7 C5 O13 -21(6) . . . . ?
C21 N2 C43 O13 164.8(16) . . . . ?
C11 N2 C43 O13 5(3) . . . . ?
O7 C45 C49 C3 16(4) . . . . ?
O7 C45 C49 C25 -163(3) . . . . ?
O15 C45 C49 C3 -161(3) . . . . ?
O15 C45 C49 C25 19(4) . . . . ?
O2 C23 C51 C25 -15(3) . . . . ?
O2 C23 C51 C13 161.1(17) . . . . ?
N5 S2 N3 C17 7.1(14) . . . . ?
N3 C17 C35 C15 -170.4(10) . . . . ?
N3 C17 C35 N5 4.0(11) . . . . ?
N3 S2 N5 C35 -5.0(14) . . . . ?
C45 C49 C25 C51 179.6(18) . . . . ?
C23 C51 C13 C47 -176.4(15) . . . . ?
C47 C33 C17 C35 -167.4(10) . . . . ?
C47 C33 C17 N3 1.1(12) . . . . ?
C47 C3 C49 C45 -179.6(16) . . . . ?
C47 C3 C49 C25 0.0 . . . . ?
C3 C47 C13 C51 0.0 . . . . ?
C3 C49 C25 C51 0.0 . . . . ?
C49 C25 C51 C23 176.2(16) . . . . ?
C49 C25 C51 C13 0.0 . . . . ?
C25 C51 C13 C47 0.0 . . . . ?
C13 C47 C3 C49 0.0 . . . . ?
